data_7052766
loop_
_publ_author_name
'Miu, Chia-Yeh'
'Chi, Hsin-Hung'
'Chen, Szu-Wei'
'Cherng, Jiann-Jang'
'Hsu, Miao-Hsing'
'Huang, Yu-Xin'
'Shieh, Minghuey'

_publ_section_title
;
 Reactions of the \m3-sulfido triiron cluster [SFe3(CO)9]2&#x2212; with
 functionalized organic halides and mercury salts: selective reactivity,
 electrochemistry, and theoretical calculations
;
_journal_issue 11
_journal_name_full 'New Journal of Chemistry'
_journal_page_first 2442
_journal_paper_doi 10.1039/c1nj20279k
_journal_volume 35
_journal_year 2011
_chemical_formula_moiety 'C34 H40 Fe6 Hg2 I2 N2 O18 S2'
_chemical_formula_sum 'C34 H40 Fe6 Hg2 I2 N2 O18 S2'
_chemical_formula_weight 1818.88
_chemical_name_systematic
;
?
;
_space_group_IT_number 2
_symmetry_cell_setting triclinic
_symmetry_space_group_name_Hall '-P 1'
_symmetry_space_group_name_H-M 'P -1'
_atom_sites_solution_hydrogens geom
_atom_sites_solution_primary direct
_atom_sites_solution_secondary difmap
_audit_creation_method SHELXL-97
_cell_angle_alpha 91.0870(10)
_cell_angle_beta 94.6200(10)
_cell_angle_gamma 103.5120(10)
_cell_formula_units_Z 1
_cell_length_a 9.3653(2)
_cell_length_b 11.1757(2)
_cell_length_c 13.0749(2)
_cell_measurement_reflns_used 13991
_cell_measurement_temperature 200(2)
_cell_measurement_theta_max 25.35
_cell_measurement_theta_min 2.037
_cell_volume 1325.26(4)
_computing_cell_refinement 'HKL Scalepack (Otwinowski & Minor 1997)'
_computing_data_collection 'Collect (Nonius BV, 1997-2000)'
_computing_data_reduction 'HKL Denzo and Scalepack'
_computing_molecular_graphics 'Ortep-3 for Windows (Farrugia, 1997)'
_computing_publication_material 'WinGX publication routines (Farrugia, 1999)'
_computing_structure_refinement 'SHELXL-97 (Sheldrick, 1997)'
_computing_structure_solution 'SHELXS-86 (Sheldrick, 1986)'
_diffrn_ambient_temperature 200(2)
_diffrn_detector_area_resol_mean 9
_diffrn_measured_fraction_theta_full 0.993
_diffrn_measured_fraction_theta_max 0.993
_diffrn_measurement_device_type KappaCCD
_diffrn_measurement_method 'CCD rotation images, thick slices'
_diffrn_radiation_monochromator graphite
_diffrn_radiation_source 'fine-focus sealed tube'
_diffrn_radiation_type MoK\a
_diffrn_radiation_wavelength 0.71073
_diffrn_reflns_av_R_equivalents 0.0561
_diffrn_reflns_av_sigmaI/netI 0.0360
_diffrn_reflns_limit_h_max 11
_diffrn_reflns_limit_h_min -11
_diffrn_reflns_limit_k_max 13
_diffrn_reflns_limit_k_min -13
_diffrn_reflns_limit_l_max 14
_diffrn_reflns_limit_l_min -15
_diffrn_reflns_number 18053
_diffrn_reflns_theta_full 25.33
_diffrn_reflns_theta_max 25.33
_diffrn_reflns_theta_min 2.56
_exptl_absorpt_coefficient_mu 8.670
_exptl_absorpt_correction_T_max 0.0712
_exptl_absorpt_correction_T_min 0.0293
_exptl_absorpt_correction_type multi-scan
_exptl_absorpt_process_details
;
?
;
_exptl_crystal_colour black
_exptl_crystal_density_diffrn 2.279
_exptl_crystal_density_method 'not measured'
_exptl_crystal_description prism
_exptl_crystal_F_000 856
_exptl_crystal_size_max 0.5
_exptl_crystal_size_mid 0.5
_exptl_crystal_size_min 0.33
_refine_diff_density_max 1.656
_refine_diff_density_min -1.798
_refine_diff_density_rms 0.174
_refine_ls_extinction_method none
_refine_ls_goodness_of_fit_ref 1.088
_refine_ls_hydrogen_treatment noref
_refine_ls_matrix_type full
_refine_ls_number_parameters 298
_refine_ls_number_reflns 4827
_refine_ls_number_restraints 0
_refine_ls_restrained_S_all 1.088
_refine_ls_R_factor_all 0.0373
_refine_ls_R_factor_gt 0.0331
_refine_ls_shift/su_max 0.001
_refine_ls_shift/su_mean 0.000
_refine_ls_structure_factor_coef Fsqd
_refine_ls_weighting_details 'calc w=1/[\s^2^(Fo^2^)+(0.0475P)^2^+1.4522P] where P=(Fo^2^+2Fc^2^)/3'
_refine_ls_weighting_scheme calc
_refine_ls_wR_factor_gt 0.0844
_refine_ls_wR_factor_ref 0.0867
_reflns_number_gt 4414
_reflns_number_total 4827
_reflns_threshold_expression >2sigma(I)
_cod_data_source_file c1nj20279k.txt
_cod_data_source_block 5
_cod_database_code 7052766

loop_
_symmetry_equiv_pos_as_xyz
'x, y, z'
'-x, -y, -z'

loop_
_atom_site_label
_atom_site_type_symbol
_atom_site_fract_x
_atom_site_fract_y
_atom_site_fract_z
_atom_site_U_iso_or_equiv
_atom_site_adp_type
_atom_site_occupancy
_atom_site_symmetry_multiplicity
_atom_site_calc_flag
_atom_site_refinement_flags
Hg1 Hg 0.51217(2) 0.891126(19) 0.358467(17) 0.04294(10) Uani 1 1 d .
I1 I 0.63053(4) 1.12927(3) 0.41557(3) 0.04701(12) Uani 1 1 d .
Fe1 Fe 0.33927(8) 0.76561(7) 0.20424(6) 0.03653(18) Uani 1 1 d .
Fe2 Fe 0.57180(8) 0.68097(6) 0.30330(6) 0.03220(17) Uani 1 1 d .
Fe3 Fe 0.55753(9) 0.72636(7) 0.10878(6) 0.03665(19) Uani 1 1 d .
S1 S 0.40091(15) 0.58996(12) 0.18413(10) 0.0369(3) Uani 1 1 d .
O1 O 0.4055(7) 1.0199(5) 0.1354(5) 0.0804(16) Uani 1 1 d .
O2 O 0.1112(7) 0.7079(7) 0.0363(5) 0.099(2) Uani 1 1 d .
O3 O 0.1194(6) 0.7183(5) 0.3551(4) 0.0713(14) Uani 1 1 d .
O4 O 0.4506(7) 0.6092(4) 0.4989(4) 0.0654(14) Uani 1 1 d .
O5 O 0.7140(6) 0.4762(4) 0.2989(4) 0.0620(13) Uani 1 1 d .
O6 O 0.8641(5) 0.8505(5) 0.3295(5) 0.0767(16) Uani 1 1 d .
O7 O 0.7728(6) 0.5915(5) 0.0508(4) 0.0722(14) Uani 1 1 d .
O8 O 0.7452(6) 0.9771(4) 0.1181(4) 0.0698(14) Uani 1 1 d .
O9 O 0.4131(7) 0.7150(6) -0.0990(4) 0.0827(18) Uani 1 1 d .
N1 N 0.9034(5) 0.7446(4) 0.7184(3) 0.0364(10) Uani 1 1 d .
C1 C 0.3843(7) 0.9221(6) 0.1670(5) 0.0501(15) Uani 1 1 d .
C2 C 0.2014(8) 0.7287(7) 0.1026(5) 0.0591(17) Uani 1 1 d .
C3 C 0.2086(7) 0.7420(6) 0.2978(5) 0.0481(14) Uani 1 1 d .
C4 C 0.4998(7) 0.6399(5) 0.4242(5) 0.0432(13) Uani 1 1 d .
C5 C 0.6576(7) 0.5557(6) 0.2997(4) 0.0422(13) Uani 1 1 d .
C6 C 0.7461(7) 0.7891(6) 0.3195(5) 0.0516(15) Uani 1 1 d .
C7 C 0.6890(7) 0.6428(6) 0.0737(5) 0.0476(14) Uani 1 1 d .
C8 C 0.6715(7) 0.8782(6) 0.1138(5) 0.0487(15) Uani 1 1 d .
C9 C 0.4697(7) 0.7220(6) -0.0182(5) 0.0516(16) Uani 1 1 d .
C10 C 0.8143(7) 0.6467(6) 0.6431(5) 0.0491(15) Uani 1 1 d .
H10A H 0.7300 0.6749 0.6139 0.059 Uiso 1 1 calc R
H10B H 0.7768 0.5735 0.6806 0.059 Uiso 1 1 calc R
C11 C 0.8943(10) 0.6113(8) 0.5566(5) 0.071(2) Uani 1 1 d .
H11A H 0.8287 0.5479 0.5137 0.107 Uiso 1 1 calc R
H11B H 0.9770 0.5813 0.5842 0.107 Uiso 1 1 calc R
H11C H 0.9285 0.6819 0.5168 0.107 Uiso 1 1 calc R
C12 C 0.8050(6) 0.7639(6) 0.8006(5) 0.0448(14) Uani 1 1 d .
H12A H 0.7191 0.7868 0.7678 0.054 Uiso 1 1 calc R
H12B H 0.7708 0.6862 0.8329 0.054 Uiso 1 1 calc R
C13 C 0.8762(9) 0.8600(7) 0.8827(5) 0.0639(19) Uani 1 1 d .
H13A H 0.8063 0.8663 0.9312 0.096 Uiso 1 1 calc R
H13B H 0.9083 0.9380 0.8521 0.096 Uiso 1 1 calc R
H13C H 0.9595 0.8370 0.9175 0.096 Uiso 1 1 calc R
C14 C 1.0392(6) 0.7062(5) 0.7651(4) 0.0401(12) Uani 1 1 d .
H14A H 1.1037 0.7025 0.7113 0.048 Uiso 1 1 calc R
H14B H 1.0917 0.7695 0.8153 0.048 Uiso 1 1 calc R
C15 C 1.0088(7) 0.5842(5) 0.8164(5) 0.0451(13) Uani 1 1 d .
H15A H 1.1003 0.5674 0.8433 0.068 Uiso 1 1 calc R
H15B H 0.9592 0.5202 0.7671 0.068 Uiso 1 1 calc R
H15C H 0.9477 0.5874 0.8714 0.068 Uiso 1 1 calc R
C16 C 0.9595(6) 0.8640(5) 0.6642(5) 0.0439(14) Uani 1 1 d .
H16A H 1.0207 0.9240 0.7137 0.053 Uiso 1 1 calc R
H16B H 1.0213 0.8483 0.6118 0.053 Uiso 1 1 calc R
C17 C 0.8392(8) 0.9195(7) 0.6143(6) 0.0603(18) Uani 1 1 d .
H17A H 0.8831 0.9945 0.5827 0.090 Uiso 1 1 calc R
H17B H 0.7781 0.9368 0.6655 0.090 Uiso 1 1 calc R
H17C H 0.7801 0.8623 0.5630 0.090 Uiso 1 1 calc R

loop_
_atom_site_aniso_label
_atom_site_aniso_U_11
_atom_site_aniso_U_22
_atom_site_aniso_U_33
_atom_site_aniso_U_23
_atom_site_aniso_U_13
_atom_site_aniso_U_12
Hg1 0.04724(15) 0.03008(13) 0.05095(16) -0.00764(9) -0.00502(11) 0.01188(9)
I1 0.0546(2) 0.03019(19) 0.0542(2) -0.00589(16) 0.02421(19) 0.00004(16)
Fe1 0.0353(4) 0.0372(4) 0.0366(4) 0.0004(3) -0.0006(3) 0.0089(3)
Fe2 0.0374(4) 0.0275(4) 0.0329(4) 0.0007(3) 0.0033(3) 0.0101(3)
Fe3 0.0403(4) 0.0343(4) 0.0330(4) 0.0017(3) 0.0065(3) 0.0031(3)
S1 0.0407(7) 0.0296(6) 0.0365(7) -0.0015(5) 0.0043(6) 0.0005(5)
O1 0.093(4) 0.056(3) 0.099(4) 0.036(3) 0.009(3) 0.027(3)
O2 0.078(4) 0.136(6) 0.076(4) -0.020(4) -0.042(3) 0.029(4)
O3 0.052(3) 0.086(4) 0.073(3) -0.007(3) 0.021(3) 0.007(3)
O4 0.118(4) 0.049(3) 0.046(3) 0.014(2) 0.035(3) 0.043(3)
O5 0.090(4) 0.057(3) 0.056(3) 0.003(2) 0.019(3) 0.047(3)
O6 0.042(3) 0.054(3) 0.128(5) 0.004(3) -0.007(3) 0.005(2)
O7 0.076(3) 0.079(4) 0.073(3) 0.010(3) 0.031(3) 0.034(3)
O8 0.074(3) 0.044(3) 0.077(3) -0.001(2) 0.019(3) -0.019(2)
O9 0.094(4) 0.096(4) 0.041(3) 0.007(3) -0.013(3) -0.008(3)
N1 0.035(2) 0.041(2) 0.034(2) 0.0025(19) 0.0069(19) 0.0069(19)
C1 0.051(4) 0.052(4) 0.049(4) 0.002(3) -0.005(3) 0.018(3)
C2 0.055(4) 0.069(5) 0.052(4) 0.003(3) -0.001(3) 0.015(3)
C3 0.038(3) 0.051(4) 0.054(4) -0.003(3) -0.001(3) 0.010(3)
C4 0.062(4) 0.034(3) 0.041(3) 0.002(2) 0.008(3) 0.024(3)
C5 0.053(3) 0.043(3) 0.032(3) 0.002(2) 0.010(3) 0.012(3)
C6 0.050(4) 0.042(3) 0.064(4) 0.001(3) 0.001(3) 0.014(3)
C7 0.051(4) 0.050(4) 0.043(3) 0.006(3) 0.013(3) 0.012(3)
C8 0.050(3) 0.058(4) 0.038(3) 0.003(3) 0.010(3) 0.011(3)
C9 0.056(4) 0.048(4) 0.044(4) 0.006(3) 0.009(3) -0.004(3)
C10 0.046(3) 0.048(3) 0.046(3) -0.002(3) -0.004(3) 0.000(3)
C11 0.094(6) 0.074(5) 0.043(4) -0.012(3) 0.001(4) 0.015(4)
C12 0.032(3) 0.057(4) 0.048(3) 0.009(3) 0.015(3) 0.009(3)
C13 0.071(5) 0.077(5) 0.049(4) -0.009(3) 0.013(4) 0.028(4)
C14 0.032(3) 0.045(3) 0.043(3) -0.001(2) 0.004(2) 0.009(2)
C15 0.053(3) 0.039(3) 0.046(3) 0.005(2) 0.003(3) 0.014(3)
C16 0.039(3) 0.043(3) 0.049(3) 0.014(3) 0.009(3) 0.006(2)
C17 0.061(4) 0.061(4) 0.062(4) 0.018(3) 0.006(3) 0.018(3)

loop_
_atom_type_symbol
_atom_type_description
_atom_type_scat_dispersion_real
_atom_type_scat_dispersion_imag
_atom_type_scat_source
C C 0.0033 0.0016 'International Tables Vol C Tables 4.2.6.8 and 6.1.1.4'
H H 0.0000 0.0000 'International Tables Vol C Tables 4.2.6.8 and 6.1.1.4'
Fe Fe 0.3463 0.8444 'International Tables Vol C Tables 4.2.6.8 and 6.1.1.4'
S S 0.1246 0.1234 'International Tables Vol C Tables 4.2.6.8 and 6.1.1.4'
Hg Hg -2.3894 9.2266 'International Tables Vol C Tables 4.2.6.8 and 6.1.1.4'
I I -0.4742 1.8119 'International Tables Vol C Tables 4.2.6.8 and 6.1.1.4'
N N 0.0061 0.0033 'International Tables Vol C Tables 4.2.6.8 and 6.1.1.4'
O O 0.0106 0.0060 'International Tables Vol C Tables 4.2.6.8 and 6.1.1.4'

loop_
_geom_angle_atom_site_label_1
_geom_angle_atom_site_label_2
_geom_angle_atom_site_label_3
_geom_angle
_geom_angle_site_symmetry_3
Fe2 Hg1 Fe1 64.23(2) .
Fe2 Hg1 I1 144.67(2) .
Fe1 Hg1 I1 137.68(2) .
Fe2 Hg1 C1 93.49(14) .
Fe1 Hg1 C1 38.67(14) .
I1 Hg1 C1 99.33(14) .
Fe2 Hg1 I1 110.857(18) 2_676
Fe1 Hg1 I1 115.341(19) 2_676
I1 Hg1 I1 85.669(11) 2_676
C1 Hg1 I1 129.67(14) 2_676
Hg1 I1 Hg1 94.331(11) 2_676
C2 Fe1 C3 92.5(3) .
C2 Fe1 C1 90.3(3) .
C3 Fe1 C1 111.8(3) .
C2 Fe1 S1 92.1(3) .
C3 Fe1 S1 106.0(2) .
C1 Fe1 S1 142.0(2) .
C2 Fe1 Fe3 98.4(2) .
C3 Fe1 Fe3 156.4(2) .
C1 Fe1 Fe3 89.1(2) .
S1 Fe1 Fe3 53.00(4) .
C2 Fe1 Hg1 160.0(3) .
C3 Fe1 Hg1 82.3(2) .
C1 Fe1 Hg1 74.1(2) .
S1 Fe1 Hg1 107.88(5) .
Fe3 Fe1 Hg1 93.73(3) .
C2 Fe1 Fe2 142.0(3) .
C3 Fe1 Fe2 101.9(2) .
C1 Fe1 Fe2 115.7(2) .
S1 Fe1 Fe2 50.21(4) .
Fe3 Fe1 Fe2 57.44(3) .
Hg1 Fe1 Fe2 57.89(2) .
C5 Fe2 C6 91.5(3) .
C5 Fe2 C4 93.1(2) .
C6 Fe2 C4 111.8(3) .
C5 Fe2 S1 91.0(2) .
C6 Fe2 S1 141.5(2) .
C4 Fe2 S1 106.4(2) .
C5 Fe2 Fe3 99.26(18) .
C6 Fe2 Fe3 88.8(2) .
C4 Fe2 Fe3 155.7(2) .
S1 Fe2 Fe3 52.89(4) .
C5 Fe2 Hg1 161.1(2) .
C6 Fe2 Hg1 74.9(2) .
C4 Fe2 Hg1 80.32(17) .
S1 Fe2 Hg1 107.80(5) .
Fe3 Fe2 Hg1 93.59(3) .
C5 Fe2 Fe1 141.0(2) .
C6 Fe2 Fe1 116.1(2) .
C4 Fe2 Fe1 100.64(19) .
S1 Fe2 Fe1 50.13(4) .
Fe3 Fe2 Fe1 57.23(3) .
Hg1 Fe2 Fe1 57.88(2) .
C8 Fe3 C9 99.6(3) .
C8 Fe3 C7 99.2(3) .
C9 Fe3 C7 94.8(3) .
C8 Fe3 S1 147.1(2) .
C9 Fe3 S1 102.57(19) .
C7 Fe3 S1 102.9(2) .
C8 Fe3 Fe1 99.9(2) .
C9 Fe3 Fe1 96.5(2) .
C7 Fe3 Fe1 155.87(19) .
S1 Fe3 Fe1 53.81(4) .
C8 Fe3 Fe2 99.7(2) .
C9 Fe3 Fe2 155.5(2) .
C7 Fe3 Fe2 96.9(2) .
S1 Fe3 Fe2 53.78(4) .
Fe1 Fe3 Fe2 65.33(3) .
Fe3 S1 Fe1 73.18(5) .
Fe3 S1 Fe2 73.33(5) .
Fe1 S1 Fe2 79.66(5) .
C10 N1 C12 107.7(4) .
C10 N1 C16 110.5(4) .
C12 N1 C16 110.8(4) .
C10 N1 C14 110.6(5) .
C12 N1 C14 110.9(4) .
C16 N1 C14 106.4(4) .
O1 C1 Fe1 174.2(6) .
O1 C1 Hg1 118.6(5) .
Fe1 C1 Hg1 67.27(19) .
O2 C2 Fe1 178.2(8) .
O3 C3 Fe1 175.0(6) .
O4 C4 Fe2 177.0(6) .
O5 C5 Fe2 178.9(6) .
O6 C6 Fe2 174.2(6) .
O7 C7 Fe3 179.0(6) .
O8 C8 Fe3 179.3(6) .
O9 C9 Fe3 177.7(6) .
N1 C10 C11 115.9(5) .
N1 C10 H10A 108.3 .
C11 C10 H10A 108.3 .
N1 C10 H10B 108.3 .
C11 C10 H10B 108.3 .
H10A C10 H10B 107.4 .
C10 C11 H11A 109.5 .
C10 C11 H11B 109.5 .
H11A C11 H11B 109.5 .
C10 C11 H11C 109.5 .
H11A C11 H11C 109.5 .
H11B C11 H11C 109.5 .
C13 C12 N1 115.1(5) .
C13 C12 H12A 108.5 .
N1 C12 H12A 108.5 .
C13 C12 H12B 108.5 .
N1 C12 H12B 108.5 .
H12A C12 H12B 107.5 .
C12 C13 H13A 109.5 .
C12 C13 H13B 109.5 .
H13A C13 H13B 109.5 .
C12 C13 H13C 109.5 .
H13A C13 H13C 109.5 .
H13B C13 H13C 109.5 .
C15 C14 N1 115.2(5) .
C15 C14 H14A 108.5 .
N1 C14 H14A 108.5 .
C15 C14 H14B 108.5 .
N1 C14 H14B 108.5 .
H14A C14 H14B 107.5 .
C14 C15 H15A 109.5 .
C14 C15 H15B 109.5 .
H15A C15 H15B 109.5 .
C14 C15 H15C 109.5 .
H15A C15 H15C 109.5 .
H15B C15 H15C 109.5 .
C17 C16 N1 114.5(5) .
C17 C16 H16A 108.6 .
N1 C16 H16A 108.6 .
C17 C16 H16B 108.6 .
N1 C16 H16B 108.6 .
H16A C16 H16B 107.6 .
C16 C17 H17A 109.5 .
C16 C17 H17B 109.5 .
H17A C17 H17B 109.5 .
C16 C17 H17C 109.5 .
H17A C17 H17C 109.5 .
H17B C17 H17C 109.5 .

loop_
_geom_bond_atom_site_label_1
_geom_bond_atom_site_label_2
_geom_bond_distance
_geom_bond_site_symmetry_2
Hg1 Fe2 2.6385(7) .
Hg1 Fe1 2.6384(8) .
Hg1 I1 2.6985(4) .
Hg1 C1 2.751(6) .
Hg1 I1 3.3296(4) 2_676
I1 Hg1 3.3296(4) 2_676
Fe1 C2 1.749(7) .
Fe1 C3 1.780(7) .
Fe1 C1 1.787(7) .
Fe1 S1 2.1887(16) .
Fe1 Fe3 2.5958(11) .
Fe1 Fe2 2.8053(11) .
Fe2 C5 1.771(6) .
Fe2 C6 1.784(7) .
Fe2 C4 1.794(6) .
Fe2 S1 2.1911(15) .
Fe2 Fe3 2.6018(10) .
Fe3 C8 1.778(7) .
Fe3 C9 1.787(7) .
Fe3 C7 1.792(7) .
Fe3 S1 2.1658(14) .
O1 C1 1.155(8) .
O2 C2 1.140(8) .
O3 C3 1.155(7) .
O4 C4 1.137(7) .
O5 C5 1.134(7) .
O6 C6 1.152(8) .
O7 C7 1.129(8) .
O8 C8 1.156(8) .
O9 C9 1.136(8) .
N1 C10 1.504(7) .
N1 C12 1.515(7) .
N1 C16 1.525(7) .
N1 C14 1.521(7) .
C10 C11 1.502(10) .
C10 H10A 0.9700 .
C10 H10B 0.9700 .
C11 H11A 0.9600 .
C11 H11B 0.9600 .
C11 H11C 0.9600 .
C12 C13 1.503(10) .
C12 H12A 0.9700 .
C12 H12B 0.9700 .
C13 H13A 0.9600 .
C13 H13B 0.9600 .
C13 H13C 0.9600 .
C14 C15 1.508(8) .
C14 H14A 0.9700 .
C14 H14B 0.9700 .
C15 H15A 0.9600 .
C15 H15B 0.9600 .
C15 H15C 0.9600 .
C16 C17 1.518(9) .
C16 H16A 0.9700 .
C16 H16B 0.9700 .
C17 H17A 0.9600 .
C17 H17B 0.9600 .
C17 H17C 0.9600 .
